data_4106029
loop_
_publ_author_name
'Giovanni Occhipinti'
'Christian Meermann'
'H. Martin Dietrich'
'Rannveig Litlab\/o'
'Florian Auras'
'Karl Wilhelm T\"ornroos'
'C\"acilia Maichle-M\"ossmer'
'Vidar R. Jensen'
'Reiner Anwander'

_publ_contact_author_address
;
Department of Chemistry,
University of Bergen,
All\'egaten 41,
N-5007 Bergen,
Norway
;
_publ_contact_author_name
;
Prof. Karl Wilhelm T\"ornroos
;
_publ_section_title
;
 Synthesis and Stability of Homoleptic Metal(III) Tetramethylaluminates
;
_journal_name_full 'Journal of the American Chemical Society'
_journal_page_first 6323
_journal_page_last 6337
_journal_paper_doi 10.1021/ja2001049
_journal_volume 133
_journal_year 2011
_chemical_formula_moiety 'C24 H60 Al3 O3 Sc'
_chemical_formula_sum 'C24 H60 Al3 O3 Sc'
_chemical_formula_weight 522.62
_chemical_name_systematic
; 
 ? 
;
_space_group_IT_number 159
_symmetry_cell_setting hexagonal
_symmetry_space_group_name_Hall 'P 3 -2c'
_symmetry_space_group_name_H-M 'P 3 1 c'
_atom_sites_solution_hydrogens geom
_atom_sites_solution_primary direct
_atom_sites_solution_secondary difmap
_audit_creation_method SHELXL-97
_cell_angle_alpha 90.00
_cell_angle_beta 90.00
_cell_angle_gamma 120.00
_cell_formula_units_Z 2
_cell_length_a 15.8846(3)
_cell_length_b 15.8846(3)
_cell_length_c 8.6025(4)
_cell_measurement_reflns_used 9823
_cell_measurement_temperature 123(2)
_cell_measurement_theta_max 27.23
_cell_measurement_theta_min 2.34
_cell_volume 1879.78(10)
_computing_cell_refinement
;
Bruker (2004). SAINT, version 6.45a, Bruker AXS Inc., Madison, 
Wisconsin, USA.
;
_computing_data_collection
;
Bruker (1999). SMART, version 5.054, Bruker AXS Inc., Madison, 
Wisconsin, USA.
;
_computing_data_reduction
;
Bruker (2004). SAINT, version 6.45a, Bruker AXS Inc., Madison, 
Wisconsin, USA.
;
_computing_molecular_graphics
;
Brandenburg, K. (2005). DIAMOND. Version 3.1. Crystal Impact GbR, Bonn, 
Germany.; Farrugia, L. J. (1997). ORTEP-3. J. Appl. Cryst. 30, 565.
;
_computing_publication_material
;
Bruker AXS (2003). SHELXTL. Version 6.14. Bruker AXS Inc., Madison, 
Wisconsin, USA.
;
_computing_structure_refinement
;
Sheldrick, G. M. (2008). Acta Cryst. A64, 112--122.
;
_computing_structure_solution
;     
Sheldrick, G. M. (2008). Acta Cryst. A64, 112--122.
;
_diffrn_ambient_temperature 123(2)
_diffrn_detector_area_resol_mean '48 \um'
_diffrn_measured_fraction_theta_full 1.000
_diffrn_measured_fraction_theta_max 1.000
_diffrn_measurement_device_type 'Bruker-AXS SMART 2K CCD'
_diffrn_measurement_method 'omega scans'
_diffrn_radiation_monochromator graphite
_diffrn_radiation_source 'normal-focus sealed tube'
_diffrn_radiation_type MoK\a
_diffrn_radiation_wavelength 0.71073
_diffrn_reflns_av_R_equivalents 0.0341
_diffrn_reflns_av_sigmaI/netI 0.0186
_diffrn_reflns_limit_h_max 20
_diffrn_reflns_limit_h_min -20
_diffrn_reflns_limit_k_max 20
_diffrn_reflns_limit_k_min -20
_diffrn_reflns_limit_l_max 11
_diffrn_reflns_limit_l_min -11
_diffrn_reflns_number 26773
_diffrn_reflns_theta_full 27.93
_diffrn_reflns_theta_max 27.93
_diffrn_reflns_theta_min 1.48
_exptl_absorpt_coefficient_mu 0.283
_exptl_absorpt_correction_T_max 0.895
_exptl_absorpt_correction_T_min 0.895
_exptl_absorpt_correction_type multi-scan
_exptl_absorpt_process_details
;
SADABS version 2004/1, G.M Sheldrick, University of 
G\"ttingen, Germany, 1996.
;
_exptl_crystal_colour colourless
_exptl_crystal_density_diffrn 0.923
_exptl_crystal_description prism
_exptl_crystal_F_000 576
_exptl_crystal_size_max 0.35
_exptl_crystal_size_mid 0.25
_exptl_crystal_size_min 0.20
_platon_squeeze_details
;
;
_refine_diff_density_max 0.217
_refine_diff_density_min -0.360
_refine_diff_density_rms 0.063
_refine_ls_abs_structure_details 'Flack H D (1983), Acta Cryst. A39, 876-881'
_refine_ls_abs_structure_Flack 0.02(3)
_refine_ls_extinction_method none
_refine_ls_goodness_of_fit_ref 1.110
_refine_ls_hydrogen_treatment constr
_refine_ls_matrix_type full
_refine_ls_number_parameters 100
_refine_ls_number_reflns 3000
_refine_ls_number_restraints 1
_refine_ls_restrained_S_all 1.110
_refine_ls_R_factor_all 0.0310
_refine_ls_R_factor_gt 0.0296
_refine_ls_shift/su_max 0.000
_refine_ls_shift/su_mean 0.000
_refine_ls_structure_factor_coef Fsqd
_refine_ls_weighting_details 'calc w=1/[\s^2^(Fo^2^)+(0.0625P)^2^+0.0801P] where P=(Fo^2^+2Fc^2^)/3'
_refine_ls_weighting_scheme calc
_refine_ls_wR_factor_gt 0.0880
_refine_ls_wR_factor_ref 0.0886
_reflns_number_gt 2890
_reflns_number_total 3000
_reflns_threshold_expression >2sigma(I)
_cod_data_source_file ja2001049_si_003.cif
_cod_data_source_block Compound3a
_cod_database_code 4106029

loop_
_symmetry_equiv_pos_as_xyz
'x, y, z'
'-y, x-y, z'
'-x+y, -x, z'
'y, x, z+1/2'
'x-y, -y, z+1/2'
'-x, -x+y, z+1/2'

loop_
_atom_site_label
_atom_site_type_symbol
_atom_site_fract_x
_atom_site_fract_y
_atom_site_fract_z
_atom_site_U_iso_or_equiv
_atom_site_adp_type
_atom_site_occupancy
_atom_site_symmetry_multiplicity
_atom_site_calc_flag
_atom_site_refinement_flags
Sc1 Sc 0.6667 0.3333 0.67493(5) 0.01747(11) Uani 1 3 d S
Al1 Al 0.45779(3) 0.16891(3) 0.66088(5) 0.02182(12) Uani 1 1 d .
O1 O 0.53497(7) 0.27357(8) 0.78875(13) 0.0195(2) Uani 1 1 d .
C1 C 0.50355(12) 0.33087(12) 0.87746(19) 0.0225(3) Uani 1 1 d .
H1A H 0.4655 0.3490 0.8081 0.027 Uiso 1 1 calc R
H1B H 0.5619 0.3917 0.9108 0.027 Uiso 1 1 calc R
C2 C 0.44194(12) 0.28040(12) 1.0217(2) 0.0247(3) Uani 1 1 d .
C3 C 0.43801(16) 0.36051(15) 1.1149(2) 0.0351(4) Uani 1 1 d .
H3A H 0.3981 0.3323 1.2080 0.053 Uiso 1 1 calc R
H3B H 0.4095 0.3908 1.0506 0.053 Uiso 1 1 calc R
H3C H 0.5040 0.4098 1.1457 0.053 Uiso 1 1 calc R
C4 C 0.33894(14) 0.20237(16) 0.9794(3) 0.0390(4) Uani 1 1 d .
H4A H 0.3413 0.1530 0.9141 0.058 Uiso 1 1 calc R
H4B H 0.3069 0.2320 0.9225 0.058 Uiso 1 1 calc R
H4C H 0.3024 0.1718 1.0745 0.058 Uiso 1 1 calc R
C5 C 0.49069(16) 0.23679(16) 1.1201(2) 0.0349(4) Uani 1 1 d .
H5A H 0.4935 0.1855 1.0609 0.052 Uiso 1 1 calc R
H5B H 0.4531 0.2092 1.2154 0.052 Uiso 1 1 calc R
H5C H 0.5568 0.2877 1.1469 0.052 Uiso 1 1 calc R
C6 C 0.81168(12) 0.37961(12) 0.51098(18) 0.0233(3) Uani 1 1 d .
H6A H 0.8160 0.4346 0.5694 0.035 Uiso 1 1 calc R
H6B H 0.7476 0.3434 0.4618 0.035 Uiso 1 1 calc R
H6C H 0.8623 0.4038 0.4308 0.035 Uiso 1 1 calc R
C7 C 0.36194(14) 0.18943(15) 0.5480(2) 0.0325(4) Uani 1 1 d .
H7A H 0.3285 0.1375 0.4712 0.049 Uiso 1 1 calc R
H7B H 0.3952 0.2524 0.4949 0.049 Uiso 1 1 calc R
H7C H 0.3144 0.1885 0.6216 0.049 Uiso 1 1 calc R
C8 C 0.40882(14) 0.04159(12) 0.7640(2) 0.0313(4) Uani 1 1 d .
H8A H 0.3416 0.0170 0.7978 0.047 Uiso 1 1 calc R
H8B H 0.4495 0.0491 0.8545 0.047 Uiso 1 1 calc R
H8C H 0.4111 -0.0045 0.6908 0.047 Uiso 1 1 calc R

loop_
_atom_site_aniso_label
_atom_site_aniso_U_11
_atom_site_aniso_U_22
_atom_site_aniso_U_33
_atom_site_aniso_U_23
_atom_site_aniso_U_13
_atom_site_aniso_U_12
Sc1 0.01837(15) 0.01837(15) 0.0157(2) 0.000 0.000 0.00918(7)
Al1 0.0204(2) 0.0203(2) 0.0228(2) -0.00182(18) -0.00103(18) 0.00866(18)
O1 0.0205(5) 0.0196(5) 0.0184(5) -0.0014(4) 0.0004(4) 0.0100(4)
C1 0.0261(8) 0.0224(7) 0.0220(7) -0.0001(6) 0.0024(6) 0.0143(6)
C2 0.0247(8) 0.0281(8) 0.0240(8) -0.0007(6) 0.0047(6) 0.0151(7)
C3 0.0400(10) 0.0364(10) 0.0330(9) -0.0055(7) 0.0071(8) 0.0221(8)
C4 0.0264(9) 0.0422(11) 0.0405(10) -0.0045(9) 0.0086(8) 0.0113(8)
C5 0.0463(11) 0.0441(10) 0.0234(8) 0.0085(7) 0.0078(7) 0.0294(9)
C6 0.0247(7) 0.0261(8) 0.0195(7) 0.0028(6) 0.0052(6) 0.0131(7)
C7 0.0282(9) 0.0407(10) 0.0301(9) -0.0045(7) -0.0062(7) 0.0184(8)
C8 0.0316(9) 0.0200(8) 0.0357(9) -0.0005(7) 0.0036(7) 0.0080(7)

loop_
_atom_type_symbol
_atom_type_description
_atom_type_scat_dispersion_real
_atom_type_scat_dispersion_imag
_atom_type_scat_source
C C 0.0033 0.0016 'International Tables Vol C Tables 4.2.6.8 and 6.1.1.4'
H H 0.0000 0.0000 'International Tables Vol C Tables 4.2.6.8 and 6.1.1.4'
O O 0.0106 0.0060 'International Tables Vol C Tables 4.2.6.8 and 6.1.1.4'
Al Al 0.0645 0.0514 'International Tables Vol C Tables 4.2.6.8 and 6.1.1.4'
Sc Sc 0.2519 0.3716 'International Tables Vol C Tables 4.2.6.8 and 6.1.1.4'

loop_
_geom_angle_atom_site_label_1
_geom_angle_atom_site_label_2
_geom_angle_atom_site_label_3
_geom_angle
_geom_angle_site_symmetry_1
_geom_angle_site_symmetry_3
O1 Sc1 O1 99.30(4) 3_665 .
O1 Sc1 O1 99.30(4) 3_665 2_655
O1 Sc1 O1 99.30(4) . 2_655
O1 Sc1 C6 79.48(5) 3_665 2_655
O1 Sc1 C6 90.45(5) . 2_655
O1 Sc1 C6 170.23(5) 2_655 2_655
O1 Sc1 C6 170.23(5) 3_665 3_665
O1 Sc1 C6 79.48(5) . 3_665
O1 Sc1 C6 90.45(5) 2_655 3_665
C6 Sc1 C6 90.82(5) 2_655 3_665
O1 Sc1 Al1 36.89(3) 3_665 3_665
O1 Sc1 Al1 98.65(3) . 3_665
O1 Sc1 Al1 134.92(3) 2_655 3_665
C6 Sc1 Al1 42.67(4) 2_655 3_665
C6 Sc1 Al1 133.46(4) 3_665 3_665
O1 Sc1 Al1 98.65(3) 3_665 2_655
O1 Sc1 Al1 134.92(3) . 2_655
O1 Sc1 Al1 36.89(3) 2_655 2_655
C6 Sc1 Al1 133.46(4) 2_655 2_655
C6 Sc1 Al1 88.82(4) 3_665 2_655
Al1 Sc1 Al1 119.842(2) 3_665 2_655
O1 Sc1 Al1 134.92(3) 3_665 .
O1 Sc1 Al1 36.89(3) . .
O1 Sc1 Al1 98.65(3) 2_655 .
C6 Sc1 Al1 88.82(4) 2_655 .
C6 Sc1 Al1 42.67(4) 3_665 .
Al1 Sc1 Al1 119.842(2) 3_665 .
Al1 Sc1 Al1 119.842(2) 2_655 .
O1 Al1 C7 111.35(7) . .
O1 Al1 C8 113.36(7) . .
C7 Al1 C8 116.75(9) . .
O1 Al1 C6 96.05(6) . 3_665
C7 Al1 C6 109.56(8) . 3_665
C8 Al1 C6 107.64(7) . 3_665
O1 Al1 Sc1 41.87(3) . .
C7 Al1 Sc1 118.81(7) . .
C8 Al1 Sc1 124.41(6) . .
C6 Al1 Sc1 54.29(5) 3_665 .
C1 O1 Al1 126.34(9) . .
C1 O1 Sc1 123.22(9) . .
Al1 O1 Sc1 101.24(5) . .
O1 C1 C2 115.22(13) . .
O1 C1 H1A 108.5 . .
C2 C1 H1A 108.5 . .
O1 C1 H1B 108.5 . .
C2 C1 H1B 108.5 . .
H1A C1 H1B 107.5 . .
C4 C2 C5 110.20(16) . .
C4 C2 C3 109.14(15) . .
C5 C2 C3 109.13(16) . .
C4 C2 C1 112.16(15) . .
C5 C2 C1 110.45(14) . .
C3 C2 C1 105.62(14) . .
C2 C3 H3A 109.5 . .
C2 C3 H3B 109.5 . .
H3A C3 H3B 109.5 . .
C2 C3 H3C 109.5 . .
H3A C3 H3C 109.5 . .
H3B C3 H3C 109.5 . .
C2 C4 H4A 109.5 . .
C2 C4 H4B 109.5 . .
H4A C4 H4B 109.5 . .
C2 C4 H4C 109.5 . .
H4A C4 H4C 109.5 . .
H4B C4 H4C 109.5 . .
C2 C5 H5A 109.5 . .
C2 C5 H5B 109.5 . .
H5A C5 H5B 109.5 . .
C2 C5 H5C 109.5 . .
H5A C5 H5C 109.5 . .
H5B C5 H5C 109.5 . .
Al1 C6 H6A 109.5 2_655 .
Al1 C6 H6B 109.5 2_655 .
H6A C6 H6B 109.5 . .
Al1 C6 H6C 109.5 2_655 .
H6A C6 H6C 109.5 . .
H6B C6 H6C 109.5 . .
Al1 C7 H7A 109.5 . .
Al1 C7 H7B 109.5 . .
H7A C7 H7B 109.5 . .
Al1 C7 H7C 109.5 . .
H7A C7 H7C 109.5 . .
H7B C7 H7C 109.5 . .
Al1 C8 H8A 109.5 . .
Al1 C8 H8B 109.5 . .
H8A C8 H8B 109.5 . .
Al1 C8 H8C 109.5 . .
H8A C8 H8C 109.5 . .
H8B C8 H8C 109.5 . .

loop_
_geom_bond_atom_site_label_1
_geom_bond_atom_site_label_2
_geom_bond_distance
_geom_bond_site_symmetry_2
Sc1 O1 2.0616(11) 3_665
Sc1 O1 2.0617(11) .
Sc1 O1 2.0617(11) 2_655
Sc1 C6 2.4784(16) 2_655
Sc1 C6 2.4784(16) 3_665
Sc1 Al1 3.0297(5) 3_665
Sc1 Al1 3.0297(5) 2_655
Sc1 Al1 3.0298(5) .
Al1 O1 1.8544(12) .
Al1 C7 1.9655(19) .
Al1 C8 1.9770(18) .
Al1 C6 2.0686(17) 3_665
O1 C1 1.4541(19) .
C1 C2 1.535(2) .
C1 H1A 0.9900 .
C1 H1B 0.9900 .
C2 C4 1.522(3) .
C2 C5 1.527(2) .
C2 C3 1.531(2) .
C3 H3A 0.9800 .
C3 H3B 0.9800 .
C3 H3C 0.9800 .
C4 H4A 0.9800 .
C4 H4B 0.9800 .
C4 H4C 0.9800 .
C5 H5A 0.9800 .
C5 H5B 0.9800 .
C5 H5C 0.9800 .
C6 Al1 2.0686(17) 2_655
C6 H6A 0.9800 .
C6 H6B 0.9800 .
C6 H6C 0.9800 .
C7 H7A 0.9800 .
C7 H7B 0.9800 .
C7 H7C 0.9800 .
C8 H8A 0.9800 .
C8 H8B 0.9800 .
C8 H8C 0.9800 .

loop_
_geom_torsion_atom_site_label_1
_geom_torsion_atom_site_label_2
_geom_torsion_atom_site_label_3
_geom_torsion_atom_site_label_4
_geom_torsion
_geom_torsion_site_symmetry_1
_geom_torsion_site_symmetry_4
O1 Sc1 Al1 O1 -18.51(7) 3_665 .
O1 Sc1 Al1 O1 93.99(8) 2_655 .
C6 Sc1 Al1 O1 -92.33(7) 2_655 .
C6 Sc1 Al1 O1 175.18(8) 3_665 .
Al1 Sc1 Al1 O1 -61.62(6) 3_665 .
Al1 Sc1 Al1 O1 126.29(6) 2_655 .
O1 Sc1 Al1 C7 72.00(9) 3_665 .
O1 Sc1 Al1 C7 90.51(9) . .
O1 Sc1 Al1 C7 -175.50(7) 2_655 .
C6 Sc1 Al1 C7 -1.83(8) 2_655 .
C6 Sc1 Al1 C7 -94.32(9) 3_665 .
Al1 Sc1 Al1 C7 28.89(8) 3_665 .
Al1 Sc1 Al1 C7 -143.21(6) 2_655 .
O1 Sc1 Al1 C8 -105.98(8) 3_665 .
O1 Sc1 Al1 C8 -87.47(9) . .
O1 Sc1 Al1 C8 6.52(8) 2_655 .
C6 Sc1 Al1 C8 -179.80(8) 2_655 .
C6 Sc1 Al1 C8 87.71(9) 3_665 .
Al1 Sc1 Al1 C8 -149.09(7) 3_665 .
Al1 Sc1 Al1 C8 38.82(8) 2_655 .
O1 Sc1 Al1 C6 166.32(8) 3_665 3_665
O1 Sc1 Al1 C6 -175.18(8) . 3_665
O1 Sc1 Al1 C6 -81.18(7) 2_655 3_665
C6 Sc1 Al1 C6 92.49(9) 2_655 3_665
Al1 Sc1 Al1 C6 123.20(6) 3_665 3_665
Al1 Sc1 Al1 C6 -48.89(6) 2_655 3_665
C7 Al1 O1 C1 37.27(14) . .
C8 Al1 O1 C1 -96.78(13) . .
C6 Al1 O1 C1 151.03(12) 3_665 .
Sc1 Al1 O1 C1 147.10(14) . .
C7 Al1 O1 Sc1 -109.83(7) . .
C8 Al1 O1 Sc1 116.13(7) . .
C6 Al1 O1 Sc1 3.94(7) 3_665 .
O1 Sc1 O1 C1 18.38(12) 3_665 .
O1 Sc1 O1 C1 119.49(9) 2_655 .
C6 Sc1 O1 C1 -61.03(11) 2_655 .
C6 Sc1 O1 C1 -151.78(12) 3_665 .
Al1 Sc1 O1 C1 -18.99(11) 3_665 .
Al1 Sc1 O1 C1 130.63(10) 2_655 .
Al1 Sc1 O1 C1 -148.46(13) . .
O1 Sc1 O1 Al1 166.84(5) 3_665 .
O1 Sc1 O1 Al1 -92.05(7) 2_655 .
C6 Sc1 O1 Al1 87.42(6) 2_655 .
C6 Sc1 O1 Al1 -3.32(6) 3_665 .
Al1 Sc1 O1 Al1 129.47(4) 3_665 .
Al1 Sc1 O1 Al1 -80.91(6) 2_655 .
Al1 O1 C1 C2 73.72(16) . .
Sc1 O1 C1 C2 -145.84(12) . .
O1 C1 C2 C4 -74.05(18) . .
O1 C1 C2 C5 49.30(19) . .
O1 C1 C2 C3 167.17(14) . .

loop_
_platon_squeeze_void_nr
_platon_squeeze_void_average_x
_platon_squeeze_void_average_y
_platon_squeeze_void_average_z
_platon_squeeze_void_volume
_platon_squeeze_void_count_electrons
1 0.000 0.000 -0.016 365.0 140.9
